data_4341870
loop_
_publ_author_name
'Lin, Qipu'
'Zhang, Zhenyu'
'Bu, Xianhui'
'Feng, Pingyun'

_publ_section_title
;
 Polymorphic Graphene-like Cuprous Germanosulfides with a High Cu-to-Ge
 Ratio and Low Band Gap.
;
_journal_name_full 'Inorganic chemistry'
_journal_page_first 141126065759003
_journal_paper_doi 10.1021/ic502527g
_journal_year 2014
_chemical_formula_moiety 'Cu3 Ge S4, C5 H11 N2'
_chemical_formula_sum 'C5 H11 Cu3 Ge N2 S4'
_chemical_formula_weight 490.61
_chemical_name_systematic
; 
 ? 
;
_space_group_IT_number 61
_symmetry_cell_setting orthorhombic
_symmetry_space_group_name_Hall '-P 2ac 2ab'
_symmetry_space_group_name_H-M 'P b c a'
_atom_sites_solution_hydrogens geom
_atom_sites_solution_primary direct
_atom_sites_solution_secondary difmap
_audit_creation_method SHELXL-97
_cell_angle_alpha 90.00
_cell_angle_beta 90.00
_cell_angle_gamma 90.00
_cell_formula_units_Z 8
_cell_length_a 6.4955(2)
_cell_length_b 18.4218(4)
_cell_length_c 20.1841(4)
_cell_measurement_reflns_used 1973
_cell_measurement_temperature 296(2)
_cell_measurement_theta_max 25.64
_cell_measurement_theta_min 2.99
_cell_volume 2415.21(10)
_computing_cell_refinement 'Bruker SAINT'
_computing_data_collection 'Bruker APEX2'
_computing_data_reduction 'Bruker SAINT'
_computing_molecular_graphics 'Bruker SHELXTL'
_computing_publication_material 'Bruker SHELXTL'
_computing_structure_refinement 'SHELXL-97 (Sheldrick, 1997)'
_computing_structure_solution 'SHELXS-97 (Sheldrick, 1990)'
_diffrn_ambient_temperature 296(2)
_diffrn_measured_fraction_theta_full 0.987
_diffrn_measured_fraction_theta_max 0.987
_diffrn_measurement_device_type 'Bruker APEX-II CCD'
_diffrn_measurement_method '\f and \w scans'
_diffrn_radiation_monochromator graphite
_diffrn_radiation_source 'fine-focus sealed tube'
_diffrn_radiation_type MoK\a
_diffrn_radiation_wavelength 0.71073
_diffrn_reflns_av_R_equivalents 0.1024
_diffrn_reflns_av_sigmaI/netI 0.0758
_diffrn_reflns_limit_h_max 8
_diffrn_reflns_limit_h_min -8
_diffrn_reflns_limit_k_max 21
_diffrn_reflns_limit_k_min -23
_diffrn_reflns_limit_l_max 24
_diffrn_reflns_limit_l_min -22
_diffrn_reflns_number 11113
_diffrn_reflns_theta_full 26.37
_diffrn_reflns_theta_max 26.37
_diffrn_reflns_theta_min 2.21
_diffrn_standards_decay_% none
_diffrn_standards_interval_count none
_diffrn_standards_interval_time 0
_diffrn_standards_number none
_exptl_absorpt_coefficient_mu 8.331
_exptl_absorpt_correction_T_max 0.472
_exptl_absorpt_correction_T_min 0.313
_exptl_absorpt_correction_type empirical
_exptl_crystal_colour yellow
_exptl_crystal_density_diffrn 2.654
_exptl_crystal_density_meas 2.4
_exptl_crystal_density_method 'not measured'
_exptl_crystal_description block
_exptl_crystal_F_000 1904
_exptl_crystal_size_max 0.22
_exptl_crystal_size_mid 0.12
_exptl_crystal_size_min 0.09
_refine_diff_density_max 0.847
_refine_diff_density_min -0.665
_refine_diff_density_rms 0.168
_refine_ls_extinction_method none
_refine_ls_goodness_of_fit_ref 0.978
_refine_ls_hydrogen_treatment constr
_refine_ls_matrix_type full
_refine_ls_number_parameters 136
_refine_ls_number_reflns 2431
_refine_ls_number_restraints 0
_refine_ls_restrained_S_all 0.978
_refine_ls_R_factor_all 0.0488
_refine_ls_R_factor_gt 0.0320
_refine_ls_shift/su_max 0.001
_refine_ls_shift/su_mean 0.000
_refine_ls_structure_factor_coef Fsqd
_refine_ls_weighting_details 'calc w=1/[\s^2^(Fo^2^)+(0.0059P)^2^+0.0000P] where P=(Fo^2^+2Fc^2^)/3'
_refine_ls_weighting_scheme calc
_refine_ls_wR_factor_gt 0.0687
_refine_ls_wR_factor_ref 0.0718
_reflns_number_gt 1764
_reflns_number_total 2431
_reflns_threshold_expression >2sigma(I)
_cod_data_source_file ic502527g_si_001.cif
_cod_data_source_block OCF91
_cod_depositor_comments
;
The following automatic conversions were performed:

'_symmetry_cell_setting' value 'Orthorhombic' changed to
'orthorhombic' according to
/home/saulius/struct/COD-crude-data--automatic-downloads/rss-feeds/ACS/lib/dictionaries/cif_core.dic
dictionary named 'cif_core.dic' version 2.4.2 from 2011-04-26.

Automatic conversion script
Id: cif_fix_values 2935 2014-11-11 08:27:57Z andrius 
;
_cod_original_sg_symbol_H-M Pbca
_cod_database_code 4341870

loop_
_symmetry_equiv_pos_as_xyz
'x, y, z'
'-x+1/2, -y, z+1/2'
'-x, y+1/2, -z+1/2'
'x+1/2, -y+1/2, -z'
'-x, -y, -z'
'x-1/2, y, -z-1/2'
'x, -y-1/2, z-1/2'
'-x-1/2, y-1/2, z'

loop_
_atom_site_label
_atom_site_type_symbol
_atom_site_fract_x
_atom_site_fract_y
_atom_site_fract_z
_atom_site_U_iso_or_equiv
_atom_site_adp_type
_atom_site_occupancy
_atom_site_symmetry_multiplicity
_atom_site_calc_flag
_atom_site_refinement_flags
Ge1 Ge 0.19095(9) 0.69623(3) 0.12648(3) 0.00970(15) Uani 1 1 d .
Cu1 Cu -0.08049(11) 0.76409(4) 0.25328(4) 0.0253(2) Uani 1 1 d .
Cu2 Cu -0.29484(10) 0.71753(4) 0.03895(3) 0.01388(17) Uani 1 1 d .
Cu3 Cu -0.29118(10) 0.64756(4) 0.20046(3) 0.01462(18) Uani 1 1 d .
S1 S 0.3631(2) 0.70712(8) 0.03317(7) 0.0156(3) Uani 1 1 d .
S2 S -0.1108(2) 0.64508(8) 0.10561(7) 0.0132(3) Uani 1 1 d .
S3 S 0.3661(2) 0.62761(8) 0.19958(7) 0.0127(3) Uani 1 1 d .
S4 S 0.1560(2) 0.80092(7) 0.18197(7) 0.0147(3) Uani 1 1 d .
N1 N -0.0122(8) 0.4026(3) 0.0678(3) 0.0249(12) Uani 1 1 d .
H1A H 0.0007 0.3840 0.0290 0.030 Uiso 1 1 calc R
N2 N 0.1215(8) 0.4794(3) 0.1467(3) 0.0267(13) Uani 1 1 d .
C1 C -0.1875(10) 0.3803(3) 0.1089(3) 0.0290(16) Uani 1 1 d .
C2 C -0.2363(10) 0.4432(3) 0.1546(3) 0.0327(17) Uani 1 1 d .
H2A H -0.3455 0.4296 0.1849 0.039 Uiso 1 1 calc R
H2B H -0.2830 0.4845 0.1288 0.039 Uiso 1 1 calc R
C3 C -0.0435(12) 0.4637(4) 0.1936(3) 0.0361(18) Uani 1 1 d .
C4 C 0.1271(10) 0.4500(3) 0.0881(3) 0.0269(16) Uani 1 1 d .
C5 C 0.3022(10) 0.4705(4) 0.0408(4) 0.0380(18) Uani 1 1 d .

loop_
_atom_site_aniso_label
_atom_site_aniso_U_11
_atom_site_aniso_U_22
_atom_site_aniso_U_33
_atom_site_aniso_U_23
_atom_site_aniso_U_13
_atom_site_aniso_U_12
Ge1 0.0060(3) 0.0166(3) 0.0066(3) 0.0016(2) -0.0003(2) -0.0006(2)
Cu1 0.0146(4) 0.0442(5) 0.0171(4) -0.0095(4) 0.0046(3) -0.0069(4)
Cu2 0.0095(4) 0.0216(4) 0.0106(4) 0.0005(3) -0.0001(3) 0.0011(3)
Cu3 0.0100(4) 0.0201(4) 0.0138(4) 0.0011(3) 0.0011(3) -0.0009(3)
S1 0.0079(7) 0.0309(9) 0.0080(7) 0.0041(6) 0.0011(6) 0.0010(6)
S2 0.0072(7) 0.0217(8) 0.0106(8) 0.0037(6) -0.0006(6) -0.0028(6)
S3 0.0072(7) 0.0208(8) 0.0101(7) 0.0036(6) -0.0007(6) 0.0010(6)
S4 0.0125(8) 0.0169(7) 0.0146(8) 0.0003(6) 0.0002(6) 0.0014(6)
N1 0.028(3) 0.023(3) 0.023(3) -0.008(2) -0.004(3) 0.001(2)
N2 0.037(4) 0.018(3) 0.026(3) -0.002(2) -0.014(3) 0.008(2)
C1 0.036(4) 0.028(4) 0.023(4) -0.015(3) 0.009(3) -0.003(3)
C2 0.044(5) 0.027(4) 0.027(4) -0.002(3) 0.016(3) -0.003(3)
C3 0.055(5) 0.033(4) 0.020(4) -0.008(3) -0.005(4) -0.009(4)
C4 0.024(4) 0.023(4) 0.034(4) 0.004(3) -0.006(3) 0.008(3)
C5 0.020(4) 0.051(5) 0.043(5) -0.006(4) 0.013(4) -0.001(3)

loop_
_atom_type_symbol
_atom_type_description
_atom_type_scat_dispersion_real
_atom_type_scat_dispersion_imag
_atom_type_scat_source
C C 0.0033 0.0016 'International Tables Vol C Tables 4.2.6.8 and 6.1.1.4'
H H 0.0000 0.0000 'International Tables Vol C Tables 4.2.6.8 and 6.1.1.4'
N N 0.0061 0.0033 'International Tables Vol C Tables 4.2.6.8 and 6.1.1.4'
S S 0.1246 0.1234 'International Tables Vol C Tables 4.2.6.8 and 6.1.1.4'
Cu Cu 0.3201 1.2651 'International Tables Vol C Tables 4.2.6.8 and 6.1.1.4'
Ge Ge 0.1547 1.8001 'International Tables Vol C Tables 4.2.6.8 and 6.1.1.4'

loop_
_geom_angle_atom_site_label_1
_geom_angle_atom_site_label_2
_geom_angle_atom_site_label_3
_geom_angle
_geom_angle_site_symmetry_1
_geom_angle_site_symmetry_3
S1 Ge1 S2 109.01(6) . .
S1 Ge1 S4 113.63(6) . .
S2 Ge1 S4 111.81(6) . .
S1 Ge1 S3 110.82(6) . .
S2 Ge1 S3 109.44(6) . .
S4 Ge1 S3 101.93(6) . .
S4 Cu1 S4 144.20(8) . 6_556
S4 Cu1 S3 127.01(6) . 6_556
S4 Cu1 S3 88.77(5) 6_556 6_556
S4 Cu1 Cu3 109.37(5) . .
S4 Cu1 Cu3 94.67(5) 6_556 .
S3 Cu1 Cu3 49.51(3) 6_556 .
S4 Cu1 Cu3 89.25(5) . 6_656
S4 Cu1 Cu3 120.62(5) 6_556 6_656
S3 Cu1 Cu3 46.18(3) 6_556 6_656
Cu3 Cu1 Cu3 82.78(3) . 6_656
S1 Cu2 S2 120.74(6) 1_455 .
S1 Cu2 S1 118.10(5) 1_455 4_465
S2 Cu2 S1 120.72(6) . 4_465
S2 Cu3 S3 120.32(6) . 1_455
S2 Cu3 S3 120.99(6) . 6_556
S3 Cu3 S3 114.88(5) 1_455 6_556
S2 Cu3 Cu1 94.95(5) . .
S3 Cu3 Cu1 128.24(5) 1_455 .
S3 Cu3 Cu1 64.12(4) 6_556 .
S2 Cu3 Cu1 127.34(5) . 6_556
S3 Cu3 Cu1 60.09(4) 1_455 6_556
S3 Cu3 Cu1 96.89(4) 6_556 6_556
Cu1 Cu3 Cu1 68.54(2) . 6_556
Ge1 S1 Cu2 117.95(7) . 1_655
Ge1 S1 Cu2 112.16(6) . 4_565
Cu2 S1 Cu2 115.65(6) 1_655 4_565
Ge1 S2 Cu2 109.45(6) . .
Ge1 S2 Cu3 106.92(6) . .
Cu2 S2 Cu3 102.78(6) . .
Ge1 S3 Cu3 114.35(6) . 1_655
Ge1 S3 Cu3 105.17(6) . 6_656
Cu3 S3 Cu3 114.00(6) 1_655 6_656
Ge1 S3 Cu1 76.94(5) . 6_656
Cu3 S3 Cu1 73.73(5) 1_655 6_656
Cu3 S3 Cu1 66.37(4) 6_656 6_656
Cu1 S4 Ge1 97.56(6) . .
Cu1 S4 Cu1 93.30(6) . 6_656
Ge1 S4 Cu1 87.36(6) . 6_656
C4 N1 C1 122.7(5) . .
C4 N1 H1A 118.6 . .
C1 N1 H1A 118.6 . .
C4 N2 C3 121.9(5) . .
N1 C1 C2 107.0(5) . .
C1 C2 C3 109.3(6) . .
C1 C2 H2A 109.8 . .
C3 C2 H2A 109.8 . .
C1 C2 H2B 109.8 . .
C3 C2 H2B 109.8 . .
H2A C2 H2B 108.3 . .
N2 C3 C2 108.5(5) . .
N2 C4 N1 122.5(6) . .
N2 C4 C5 119.0(6) . .
N1 C4 C5 118.5(6) . .

loop_
_geom_bond_atom_site_label_1
_geom_bond_atom_site_label_2
_geom_bond_distance
_geom_bond_site_symmetry_2
Ge1 S1 2.1995(15) .
Ge1 S2 2.2149(15) .
Ge1 S4 2.2417(15) .
Ge1 S3 2.2514(15) .
Cu1 S4 2.2118(16) .
Cu1 S4 2.2578(16) 6_556
Cu1 S3 2.7105(16) 6_556
Cu1 Cu3 2.7600(10) .
Cu1 Cu3 3.0019(10) 6_656
Cu2 S1 2.2334(15) 1_455
Cu2 S2 2.2408(15) .
Cu2 S1 2.2579(15) 4_465
Cu3 S2 2.2453(16) .
Cu3 S3 2.2563(15) 1_455
Cu3 S3 2.2912(15) 6_556
Cu3 Cu1 3.0019(10) 6_556
S1 Cu2 2.2334(15) 1_655
S1 Cu2 2.2579(15) 4_565
S3 Cu3 2.2563(15) 1_655
S3 Cu3 2.2912(15) 6_656
S3 Cu1 2.7105(16) 6_656
S4 Cu1 2.2578(16) 6_656
N1 C4 1.323(7) .
N1 C1 1.467(8) .
N1 H1A 0.8600 .
N2 C4 1.301(8) .
N2 C3 1.458(9) .
C1 C2 1.515(8) .
C2 C3 1.526(9) .
C2 H2A 0.9700 .
C2 H2B 0.9700 .
C4 C5 1.533(9) .
